data_1551222
loop_
_publ_author_name
'Ding, Qing-Rong'
'Xu, Gui-Lan'
'Zhang, Lei'
'Zhang, Jian'

_publ_section_title
;
 Ligand-directed assembly engineering of trapezoidal {Ti<sub>5</sub>}
 building blocks stabilized by dimethylglyoxime.
;
_journal_issue 27
_journal_name_full 'Dalton transactions (Cambridge, England : 2003)'
_journal_page_first 9916
_journal_page_last 9919
_journal_paper_doi 10.1039/c9dt02032b
_journal_volume 48
_journal_year 2019
_chemical_formula_moiety 'C96 H198 N4 O46 Ti12'
_chemical_formula_sum 'C96 H198 N4 O46 Ti12'
_chemical_formula_weight 2718.99
_space_group_crystal_system triclinic
_space_group_IT_number 2
_space_group_name_Hall '-P 1'
_space_group_name_H-M_alt 'P -1'
_symmetry_space_group_name_Hall '-P 1'
_symmetry_space_group_name_H-M 'P -1'
_atom_sites_solution_hydrogens geom
_audit_creation_method SHELXL-2014
_audit_update_record
;
2019-05-29 deposited with the CCDC.    2019-06-04 downloaded from the CCDC.
;
_cell_angle_alpha 93.516(4)
_cell_angle_beta 111.982(4)
_cell_angle_gamma 100.404(4)
_cell_formula_units_Z 1
_cell_length_a 14.7714(7)
_cell_length_b 15.1120(7)
_cell_length_c 16.8580(7)
_cell_measurement_reflns_used 5232
_cell_measurement_temperature 293(2)
_cell_measurement_theta_max 25.8420
_cell_measurement_theta_min 3.6500
_cell_volume 3397.7(3)
_computing_cell_refinement 'Bruker FRAMBO'
_computing_data_collection 'Bruker FRAMBO'
_computing_data_reduction 'Bruker SAINT'
_computing_molecular_graphics 'Bruker SHELXTL'
_computing_publication_material 'Bruker SHELXTL'
_computing_structure_refinement 'SHELXL-2014 (Sheldrick, 2014)'
_computing_structure_solution 'Bruker SHELXTL'
_diffrn_ambient_temperature 293(2)
_diffrn_detector_area_resol_mean 16.2083
_diffrn_measured_fraction_theta_full 0.968
_diffrn_measured_fraction_theta_max 0.996
_diffrn_measurement_device_type 'Xcalibur, Eos'
_diffrn_measurement_method '\w scans'
_diffrn_radiation_type MoK\a
_diffrn_radiation_wavelength 0.71073
_diffrn_reflns_av_R_equivalents 0.0528
_diffrn_reflns_av_unetI/netI 0.1360
_diffrn_reflns_Laue_measured_fraction_full 0.968
_diffrn_reflns_Laue_measured_fraction_max 0.996
_diffrn_reflns_limit_h_max 17
_diffrn_reflns_limit_h_min -17
_diffrn_reflns_limit_k_max 17
_diffrn_reflns_limit_k_min -17
_diffrn_reflns_limit_l_max 19
_diffrn_reflns_limit_l_min -20
_diffrn_reflns_number 24431
_diffrn_reflns_point_group_measured_fraction_full 0.968
_diffrn_reflns_point_group_measured_fraction_max 0.996
_diffrn_reflns_theta_full 25.242
_diffrn_reflns_theta_max 25.000
_diffrn_reflns_theta_min 3.442
_diffrn_source 'fine-focus sealed X-ray tube'
_exptl_absorpt_coefficient_mu 0.735
_exptl_absorpt_correction_T_max 1.00000
_exptl_absorpt_correction_T_min 0.68263
_exptl_absorpt_correction_type multi-scan
_exptl_absorpt_process_details
;
CrysAlisPro 1.171.38.41 (Rigaku Oxford Diffraction, 2015)
Empirical absorption correction using spherical harmonics,
 implemented in SCALE3 ABSPACK scaling algorithm.
;
_exptl_crystal_colour yellow
_exptl_crystal_density_diffrn 1.269
_exptl_crystal_description block
_exptl_crystal_F_000 1364
_exptl_crystal_size_max 0.4
_exptl_crystal_size_mid 0.3
_exptl_crystal_size_min 0.2
_refine_diff_density_max 1.488
_refine_diff_density_min -1.678
_refine_diff_density_rms 0.128
_refine_ls_extinction_method none
_refine_ls_goodness_of_fit_ref 1.090
_refine_ls_hydrogen_treatment constr
_refine_ls_matrix_type full
_refine_ls_number_parameters 676
_refine_ls_number_reflns 11911
_refine_ls_number_restraints 410
_refine_ls_restrained_S_all 1.132
_refine_ls_R_factor_all 0.1663
_refine_ls_R_factor_gt 0.1115
_refine_ls_shift/su_max 0.000
_refine_ls_shift/su_mean 0.000
_refine_ls_structure_factor_coef Fsqd
_refine_ls_weighting_details 'w=1/[\s^2^(Fo^2^)+(0.1910P)^2^] where P=(Fo^2^+2Fc^2^)/3'
_refine_ls_weighting_scheme calc
_refine_ls_wR_factor_gt 0.3081
_refine_ls_wR_factor_ref 0.3594
_reflns_Friedel_coverage 0.000
_reflns_number_gt 6247
_reflns_number_total 11911
_reflns_threshold_expression 'I > 2\s(I)'
_cod_data_source_file c9dt02032b2.cif
_cod_data_source_block a_CCDC4
_cod_depositor_comments 'Adding full bibliography for 1551215--1551222.cif.'
_cod_database_code 1551222
_shelx_space_group_comment
;
The symmetry employed for this shelxl refinement is uniquely defined
by the following loop, which should always be used as a source of
symmetry information in preference to the above space-group names.
They are only intended as comments.
;
_oxdiff_exptl_absorpt_empirical_full_min 0.599
_oxdiff_exptl_absorpt_empirical_full_max 1.606
_oxdiff_exptl_absorpt_empirical_details
;
Empirical correction (ABSPACK) includes:
- Absorption correction using spherical harmonics
- Frame scaling
;
_shelxl_version_number 2014-3

loop_
_space_group_symop_operation_xyz
'x, y, z'
'-x, -y, -z'

loop_
_atom_site_label
_atom_site_type_symbol
_atom_site_fract_x
_atom_site_fract_y
_atom_site_fract_z
_atom_site_U_iso_or_equiv
_atom_site_adp_type
_atom_site_occupancy
_atom_site_site_symmetry_order
_atom_site_calc_flag
_atom_site_refinement_flags_posn
_atom_site_refinement_flags_adp
Ti3 Ti 0.21403(11) 0.81902(8) 0.72066(9) 0.0385(4) Uani 1 1 d . .
Ti5 Ti 0.19642(10) 0.87178(8) 0.50454(9) 0.0389(4) Uani 1 1 d . .
Ti4 Ti 0.35859(10) 0.78687(9) 0.63380(9) 0.0413(4) Uani 1 1 d . U
Ti6 Ti 0.33266(11) 0.56562(9) 0.63122(10) 0.0448(4) Uani 1 1 d . .
Ti2 Ti 0.31857(12) 0.66902(9) 0.80460(9) 0.0456(4) Uani 1 1 d . U
Ti1 Ti 0.14276(12) 0.67743(10) 0.86274(9) 0.0491(4) Uani 1 1 d . .
O10 O 0.1232(4) 0.7250(3) 0.4851(3) 0.0412(11) Uani 1 1 d . U
O8 O 0.1226(4) 0.7035(3) 0.6492(3) 0.0398(11) Uani 1 1 d . U
O9 O 0.2426(4) 0.6637(3) 0.5700(3) 0.0392(10) Uani 1 1 d . U
O11 O 0.3381(4) 0.7591(3) 0.7336(3) 0.0414(12) Uani 1 1 d . .
O6 O 0.2362(4) 0.7458(3) 0.8175(3) 0.0393(12) Uani 1 1 d . .
O12 O 0.2595(4) 0.8498(3) 0.6271(3) 0.0359(12) Uani 1 1 d . .
O13 O 0.3166(4) 0.8175(3) 0.5123(4) 0.0457(11) Uani 1 1 d . U
O7 O 0.0607(4) 0.6081(3) 0.7221(3) 0.0482(14) Uani 1 1 d . U
O5 O 0.0960(4) 0.8962(3) 0.5466(3) 0.0439(13) Uani 1 1 d . .
O17 O 0.4199(4) 0.6769(3) 0.6217(4) 0.0537(13) Uani 1 1 d . U
O22 O 0.2677(4) 0.9247(3) 0.7889(4) 0.0553(15) Uani 1 1 d . .
O15 O 0.1201(4) 0.8600(3) 0.3908(4) 0.0502(14) Uani 1 1 d . .
O21 O 0.2925(4) 0.5741(3) 0.7192(4) 0.0518(15) Uani 1 1 d . .
O3 O 0.2358(5) 0.5969(3) 0.8592(3) 0.0530(15) Uani 1 1 d . .
O4 O 0.0727(4) 0.7753(4) 0.8232(4) 0.0532(15) Uani 1 1 d . .
O16 O 0.4746(4) 0.8660(4) 0.6782(4) 0.0615(14) Uani 1 1 d . U
O18 O 0.2512(4) 0.4849(4) 0.5369(4) 0.0570(16) Uani 1 1 d . U
O14 O 0.2600(4) 0.9863(3) 0.5157(4) 0.0533(15) Uani 1 1 d . .
N1 N 0.0931(5) 0.8732(4) 0.6215(4) 0.0419(15) Uani 1 1 d . .
N2 N 0.0792(5) 0.8144(4) 0.7549(4) 0.0428(16) Uani 1 1 d . .
O2 O 0.2096(5) 0.7256(4) 0.9749(4) 0.0659(17) Uani 1 1 d . U
O1 O 0.0398(5) 0.6044(5) 0.8738(4) 0.0716(18) Uani 1 1 d . U
C15 C 0.0373(7) 0.5571(6) 0.5771(6) 0.0551(7) Uani 1 1 d . U
O20 O 0.4247(5) 0.5013(4) 0.6739(5) 0.0724(16) Uani 1 1 d . U
C18 C 0.0300(6) 0.5196(6) 0.4332(6) 0.0555(7) Uani 1 1 d . U
H18 H 0.0491 0.5337 0.3880 0.067 Uiso 1 1 calc R U
O19 O 0.4385(6) 0.6788(5) 0.8862(4) 0.0807(19) Uani 1 1 d . U
C17 C 0.0720(7) 0.5787(6) 0.5110(6) 0.0551(7) Uani 1 1 d . U
C16 C 0.1512(7) 0.6615(6) 0.5243(6) 0.0555(7) Uani 1 1 d . U
C14 C 0.0762(7) 0.6267(6) 0.6574(6) 0.0551(7) Uani 1 1 d . U
C11 C 0.0161(7) 0.8849(5) 0.6360(6) 0.0522(11) Uani 1 1 d . U
C10 C 0.0103(7) 0.8519(5) 0.7150(6) 0.0522(11) Uani 1 1 d . U
C12 C -0.0651(7) 0.9237(5) 0.5739(6) 0.0528(11) Uani 1 1 d . U
H12A H -0.1155 0.9268 0.5964 0.079 Uiso 1 1 calc R U
H12B H -0.0370 0.9836 0.5668 0.079 Uiso 1 1 calc R U
H12C H -0.0946 0.8854 0.5191 0.079 Uiso 1 1 calc R U
C31 C 0.3539(8) 0.7964(6) 0.4475(7) 0.0688(7) Uani 1 1 d . U
H31 H 0.4206 0.7843 0.4767 0.083 Uiso 1 1 calc R U
C37 C 0.0366(10) 0.8073(9) 0.3215(7) 0.097(2) Uani 1 1 d . U
H37 H 0.0416 0.7438 0.3257 0.116 Uiso 1 1 calc R U
C7 C 0.2440(10) 0.5094(7) 0.8828(8) 0.093(2) Uani 1 1 d . U
H7 H 0.3107 0.5026 0.8881 0.111 Uiso 1 1 calc R U
C13 C -0.0776(6) 0.8564(5) 0.7386(6) 0.0528(11) Uani 1 1 d . U
H13A H -0.1210 0.8884 0.6989 0.079 Uiso 1 1 calc R U
H13B H -0.1138 0.7959 0.7356 0.079 Uiso 1 1 calc R U
H13C H -0.0542 0.8877 0.7962 0.079 Uiso 1 1 calc R U
C43 C 0.2448(7) 0.3918(6) 0.5120(7) 0.0644(10) Uani 1 1 d . U
H43 H 0.3111 0.3775 0.5358 0.077 Uiso 1 1 calc R U
C34 C 0.3412(9) 1.0562(8) 0.5726(9) 0.097(2) Uani 1 1 d . U
H34 H 0.4003 1.0304 0.5981 0.116 Uiso 1 1 calc R U
C32 C 0.2876(7) 0.7123(6) 0.3876(7) 0.0643(8) Uani 1 1 d . U
H32A H 0.3131 0.6988 0.3447 0.096 Uiso 1 1 calc R U
H32B H 0.2862 0.6623 0.4200 0.096 Uiso 1 1 calc R U
H32C H 0.2211 0.7219 0.3599 0.096 Uiso 1 1 calc R U
C25 C 0.5203(8) 0.6882(7) 0.6206(7) 0.0713(8) Uani 1 1 d . U
H25 H 0.5375 0.7484 0.6047 0.086 Uiso 1 1 calc R U
C33 C 0.3636(7) 0.8755(6) 0.4006(7) 0.0671(8) Uani 1 1 d . U
H33A H 0.3885 0.8608 0.3576 0.101 Uiso 1 1 calc R U
H33B H 0.2992 0.8899 0.3732 0.101 Uiso 1 1 calc R U
H33C H 0.4092 0.9269 0.4408 0.101 Uiso 1 1 calc R U
C27 C 0.5967(8) 0.6852(7) 0.7096(7) 0.0799(8) Uani 1 1 d . U
H27A H 0.6618 0.6927 0.7078 0.120 Uiso 1 1 calc R U
H27B H 0.5970 0.7334 0.7496 0.120 Uiso 1 1 calc R U
H27C H 0.5799 0.6278 0.7278 0.120 Uiso 1 1 calc R U
C36 C 0.3104(9) 1.0903(8) 0.6454(8) 0.098(2) Uani 1 1 d . U
H36A H 0.3636 1.1377 0.6851 0.146 Uiso 1 1 calc R U
H36B H 0.2510 1.1136 0.6206 0.146 Uiso 1 1 calc R U
H36C H 0.2975 1.0409 0.6756 0.146 Uiso 1 1 calc R U
C38 C -0.0563(9) 0.8159(9) 0.3333(7) 0.097(2) Uani 1 1 d . U
H38A H -0.1133 0.7799 0.2859 0.146 Uiso 1 1 calc R U
H38B H -0.0544 0.7951 0.3864 0.146 Uiso 1 1 calc R U
H38C H -0.0612 0.8785 0.3352 0.146 Uiso 1 1 calc R U
C26 C 0.5153(8) 0.6175(7) 0.5499(7) 0.0759(9) Uani 1 1 d . U
H26A H 0.5803 0.6236 0.5481 0.114 Uiso 1 1 calc R U
H26B H 0.4942 0.5578 0.5620 0.114 Uiso 1 1 calc R U
H26C H 0.4684 0.6265 0.4952 0.114 Uiso 1 1 calc R U
C35 C 0.3655(9) 1.1325(7) 0.5244(9) 0.097(2) Uani 1 1 d . U
H35A H 0.4203 1.1787 0.5640 0.146 Uiso 1 1 calc R U
H35B H 0.3836 1.1090 0.4796 0.146 Uiso 1 1 calc R U
H35C H 0.3079 1.1581 0.4993 0.146 Uiso 1 1 calc R U
C8 C 0.1717(10) 0.4375(7) 0.8131(8) 0.093(2) Uani 1 1 d . U
H8A H 0.1788 0.3790 0.8307 0.140 Uiso 1 1 calc R U
H8B H 0.1049 0.4444 0.8019 0.140 Uiso 1 1 calc R U
H8C H 0.1847 0.4422 0.7616 0.140 Uiso 1 1 calc R U
C9 C 0.2410(10) 0.5014(7) 0.9683(8) 0.093(2) Uani 1 1 d . U
H9A H 0.2467 0.4414 0.9819 0.140 Uiso 1 1 calc R U
H9B H 0.2956 0.5453 1.0111 0.140 Uiso 1 1 calc R U
H9C H 0.1788 0.5124 0.9678 0.140 Uiso 1 1 calc R U
C44 C 0.2043(7) 0.3789(6) 0.4144(6) 0.0631(9) Uani 1 1 d . U
H44A H 0.1981 0.3167 0.3933 0.095 Uiso 1 1 calc R U
H44B H 0.1398 0.3940 0.3921 0.095 Uiso 1 1 calc R U
H44C H 0.2492 0.4178 0.3959 0.095 Uiso 1 1 calc R U
C40 C 0.2789(14) 0.9772(10) 0.8601(8) 0.153(4) Uani 1 1 d D U
H40 H 0.2251 0.9383 0.8708 0.183 Uiso 1 1 calc R U
C30 C 0.6508(8) 0.9364(7) 0.7483(7) 0.0854(10) Uani 1 1 d . U
H30A H 0.6512 0.8969 0.7016 0.128 Uiso 1 1 calc R U
H30B H 0.6786 0.9981 0.7453 0.128 Uiso 1 1 calc R U
H30C H 0.6902 0.9194 0.8024 0.128 Uiso 1 1 calc R U
C22 C 0.4800(8) 0.4572(7) 0.7437(8) 0.0858(10) Uani 1 1 d D U
H22 H 0.5264 0.5007 0.7943 0.103 Uiso 1 1 calc R U
C1 C -0.0644(13) 0.5704(12) 0.8312(13) 0.144(3) Uani 1 1 d . U
H1 H -0.0808 0.5894 0.7739 0.173 Uiso 1 1 calc R U
C4 C 0.1924(16) 0.7313(13) 1.0477(10) 0.161(4) Uani 1 1 d D U
H4 H 0.1416 0.6777 1.0437 0.193 Uiso 1 1 calc R U
C28 C 0.5489(9) 0.9287(8) 0.7415(8) 0.0870(11) Uani 1 1 d . U
C39 C 0.0419(9) 0.8261(9) 0.2401(7) 0.097(2) Uani 1 1 d . U
H39A H -0.0156 0.7896 0.1934 0.146 Uiso 1 1 calc R U
H39B H 0.0432 0.8892 0.2353 0.146 Uiso 1 1 calc R U
H39C H 0.1016 0.8119 0.2375 0.146 Uiso 1 1 calc R U
C45 C 0.1726(7) 0.3324(6) 0.5441(7) 0.0655(10) Uani 1 1 d . U
H45A H 0.1682 0.2694 0.5273 0.098 Uiso 1 1 calc R U
H45B H 0.1972 0.3451 0.6059 0.098 Uiso 1 1 calc R U
H45C H 0.1075 0.3459 0.5190 0.098 Uiso 1 1 calc R U
C41 C 0.2314(14) 1.0554(9) 0.8445(9) 0.153(4) Uani 1 1 d D U
H41A H 0.2430 1.0892 0.8989 0.229 Uiso 1 1 calc R U
H41B H 0.2594 1.0938 0.8124 0.229 Uiso 1 1 calc R U
H41C H 0.1607 1.0343 0.8122 0.229 Uiso 1 1 calc R U
C6 C 0.2696(14) 0.7402(13) 1.1241(10) 0.161(4) Uani 1 1 d . U
H6A H 0.2459 0.7434 1.1698 0.241 Uiso 1 1 calc R U
H6B H 0.2999 0.6888 1.1262 0.241 Uiso 1 1 calc R U
H6C H 0.3182 0.7948 1.1310 0.241 Uiso 1 1 calc R U
C29 C 0.5198(8) 0.9747(8) 0.7965(8) 0.0875(11) Uani 1 1 d . U
H29A H 0.5768 1.0170 0.8385 0.131 Uiso 1 1 calc R U
H29B H 0.4710 1.0072 0.7644 0.131 Uiso 1 1 calc R U
H29C H 0.4910 0.9325 0.8255 0.131 Uiso 1 1 calc R U
C24 C 0.5331(9) 0.3976(7) 0.7092(8) 0.0889(11) Uani 1 1 d . U
H24A H 0.5708 0.3672 0.7545 0.133 Uiso 1 1 calc R U
H24B H 0.4846 0.3534 0.6624 0.133 Uiso 1 1 calc R U
H24C H 0.5775 0.4346 0.6888 0.133 Uiso 1 1 calc R U
C42 C 0.3598(13) 0.9692(10) 0.9412(8) 0.153(4) Uani 1 1 d D U
H42A H 0.3604 1.0099 0.9875 0.230 Uiso 1 1 calc R U
H42B H 0.3490 0.9079 0.9536 0.230 Uiso 1 1 calc R U
H42C H 0.4228 0.9845 0.9355 0.230 Uiso 1 1 calc R U
C5 C 0.1503(14) 0.8120(12) 1.0492(9) 0.161(4) Uani 1 1 d D U
H5A H 0.0945 0.8087 0.9955 0.241 Uiso 1 1 calc R U
H5B H 0.1283 0.8144 1.0960 0.241 Uiso 1 1 calc R U
H5C H 0.2006 0.8657 1.0571 0.241 Uiso 1 1 calc R U
C19 C 0.5100(12) 0.7181(13) 0.9610(12) 0.159(3) Uani 1 1 d D U
H19 H 0.5300 0.7778 0.9455 0.191 Uiso 1 1 calc R U
C23 C 0.4111(8) 0.3886(7) 0.7650(8) 0.0888(11) Uani 1 1 d D U
H23A H 0.4489 0.3598 0.8116 0.133 Uiso 1 1 calc R U
H23B H 0.3672 0.4177 0.7820 0.133 Uiso 1 1 calc R U
H23C H 0.3722 0.3438 0.7152 0.133 Uiso 1 1 calc R U
C3 C -0.0952(12) 0.4790(12) 0.8148(12) 0.144(3) Uani 1 1 d . U
H3A H -0.1668 0.4628 0.7858 0.217 Uiso 1 1 calc R U
H3B H -0.0657 0.4551 0.7786 0.217 Uiso 1 1 calc R U
H3C H -0.0751 0.4541 0.8681 0.217 Uiso 1 1 calc R U
C2 C -0.1196(12) 0.6201(11) 0.8708(11) 0.144(3) Uani 1 1 d . U
H2A H -0.0919 0.6843 0.8798 0.216 Uiso 1 1 calc R U
H2B H -0.1890 0.6079 0.8329 0.216 Uiso 1 1 calc R U
H2C H -0.1132 0.6002 0.9253 0.216 Uiso 1 1 calc R U
C20 C 0.4799(13) 0.7459(12) 1.0310(11) 0.160(3) Uani 1 1 d . U
H20A H 0.5385 0.7734 1.0815 0.240 Uiso 1 1 calc R U
H20B H 0.4382 0.7889 1.0131 0.240 Uiso 1 1 calc R U
H20C H 0.4435 0.6935 1.0441 0.240 Uiso 1 1 calc R U
C21 C 0.6070(12) 0.6909(12) 0.9913(11) 0.160(3) Uani 1 1 d D U
H21A H 0.6503 0.7258 1.0464 0.240 Uiso 1 1 calc R U
H21B H 0.5966 0.6274 0.9970 0.240 Uiso 1 1 calc R U
H21C H 0.6372 0.7017 0.9504 0.240 Uiso 1 1 calc R U

loop_
_atom_site_aniso_label
_atom_site_aniso_U_11
_atom_site_aniso_U_22
_atom_site_aniso_U_33
_atom_site_aniso_U_23
_atom_site_aniso_U_13
_atom_site_aniso_U_12
Ti3 0.0434(9) 0.0344(7) 0.0327(8) 0.0023(6) 0.0114(7) 0.0048(6)
Ti5 0.0451(9) 0.0317(7) 0.0404(9) 0.0125(6) 0.0170(7) 0.0068(6)
Ti4 0.0357(8) 0.0386(7) 0.0453(9) 0.0068(6) 0.0133(7) 0.0032(6)
Ti6 0.0446(9) 0.0437(8) 0.0476(9) 0.0086(7) 0.0172(8) 0.0144(7)
Ti2 0.0500(10) 0.0456(8) 0.0374(9) 0.0120(6) 0.0113(8) 0.0122(7)
Ti1 0.0637(11) 0.0514(9) 0.0333(9) 0.0102(7) 0.0197(8) 0.0125(7)
O10 0.030(3) 0.046(2) 0.037(3) -0.0024(18) 0.008(2) -0.003(2)
O8 0.040(3) 0.048(2) 0.030(3) -0.003(2) 0.013(2) 0.0100(19)
O9 0.0518(17) 0.027(2) 0.046(3) 0.013(2) 0.0275(19) 0.005(2)
O11 0.045(3) 0.040(3) 0.031(3) 0.009(2) 0.009(3) 0.003(2)
O6 0.044(3) 0.040(3) 0.028(3) 0.003(2) 0.010(3) 0.006(2)
O12 0.043(3) 0.027(2) 0.037(3) 0.008(2) 0.016(3) 0.006(2)
O13 0.033(3) 0.036(3) 0.058(3) 0.011(2) 0.011(2) -0.004(2)
O7 0.059(4) 0.042(3) 0.034(3) 0.002(2) 0.018(3) -0.011(2)
O5 0.060(4) 0.041(3) 0.037(3) 0.015(2) 0.022(3) 0.017(3)
O17 0.054(2) 0.045(3) 0.061(4) 0.019(3) 0.022(3) 0.007(3)
O22 0.064(4) 0.037(3) 0.051(4) -0.009(3) 0.014(3) 0.000(3)
O15 0.059(4) 0.048(3) 0.048(3) 0.024(3) 0.019(3) 0.022(3)
O21 0.061(4) 0.041(3) 0.052(4) 0.010(3) 0.022(3) 0.009(3)
O3 0.076(4) 0.043(3) 0.037(3) 0.016(2) 0.018(3) 0.012(3)
O4 0.064(4) 0.057(3) 0.050(4) 0.017(3) 0.031(3) 0.021(3)
O16 0.052(3) 0.063(3) 0.073(3) 0.024(2) 0.028(2) 0.010(2)
O18 0.053(4) 0.048(3) 0.063(4) 0.004(3) 0.010(3) 0.022(3)
O14 0.051(4) 0.035(3) 0.069(4) 0.013(3) 0.021(3) 0.001(2)
N1 0.046(4) 0.032(3) 0.047(4) 0.002(3) 0.017(3) 0.007(3)
N2 0.058(5) 0.042(3) 0.032(4) 0.009(3) 0.018(3) 0.018(3)
O2 0.078(5) 0.070(4) 0.040(3) 0.007(3) 0.015(3) 0.013(3)
O1 0.072(4) 0.084(4) 0.072(5) 0.026(3) 0.045(4) 0.010(3)
C15 0.0511(13) 0.0582(13) 0.0680(15) 0.0163(12) 0.0335(12) 0.0167(11)
O20 0.058(4) 0.062(3) 0.094(4) 0.003(3) 0.023(3) 0.021(3)
C18 0.0513(13) 0.0585(13) 0.0683(15) 0.0162(11) 0.0333(12) 0.0167(11)
O19 0.073(4) 0.096(4) 0.055(4) 0.021(3) -0.001(3) 0.029(3)
C17 0.0511(13) 0.0583(13) 0.0680(15) 0.0163(12) 0.0335(12) 0.0167(11)
C16 0.0513(13) 0.0586(13) 0.0683(15) 0.0164(11) 0.0333(12) 0.0168(11)
C14 0.0511(13) 0.0582(13) 0.0680(15) 0.0164(12) 0.0336(12) 0.0165(11)
C11 0.057(3) 0.050(2) 0.057(3) 0.010(2) 0.027(2) 0.021(2)
C10 0.057(3) 0.050(2) 0.057(3) 0.010(2) 0.027(2) 0.021(2)
C12 0.058(3) 0.050(2) 0.058(3) 0.010(2) 0.026(2) 0.021(2)
C31 0.0571(13) 0.0756(14) 0.0782(15) 0.0131(12) 0.0308(12) 0.0154(12)
C37 0.093(5) 0.122(5) 0.048(4) -0.003(4) 0.012(4) 0.001(4)
C7 0.126(6) 0.071(4) 0.105(6) 0.043(4) 0.059(5) 0.038(4)
C13 0.058(3) 0.050(2) 0.058(3) 0.010(2) 0.026(2) 0.021(2)
C43 0.0571(17) 0.0627(17) 0.0761(19) 0.0124(16) 0.0272(16) 0.0164(15)
C34 0.080(5) 0.072(4) 0.119(6) 0.015(4) 0.024(4) 0.002(3)
C32 0.0555(13) 0.0698(14) 0.0745(15) 0.0142(12) 0.0317(12) 0.0158(12)
C25 0.0581(13) 0.0778(14) 0.0804(16) 0.0128(13) 0.0294(12) 0.0150(12)
C33 0.0568(14) 0.0733(15) 0.0766(16) 0.0140(14) 0.0311(13) 0.0154(13)
C27 0.0638(14) 0.0831(15) 0.0863(16) 0.0119(13) 0.0234(13) 0.0137(13)
C36 0.081(5) 0.072(4) 0.119(6) 0.015(4) 0.024(4) 0.002(3)
C38 0.094(5) 0.123(5) 0.049(4) -0.003(4) 0.011(4) 0.001(4)
C26 0.0611(15) 0.0810(16) 0.0836(17) 0.0121(14) 0.0266(14) 0.0147(14)
C35 0.081(5) 0.072(4) 0.119(6) 0.015(4) 0.024(4) 0.002(3)
C8 0.126(6) 0.072(4) 0.105(6) 0.042(4) 0.059(5) 0.038(4)
C9 0.126(6) 0.072(4) 0.105(6) 0.043(4) 0.059(5) 0.038(4)
C44 0.0563(15) 0.0624(15) 0.0746(17) 0.0131(14) 0.0283(14) 0.0159(13)
C40 0.241(10) 0.132(7) 0.079(5) -0.012(5) 0.042(6) 0.079(7)
C30 0.0663(16) 0.0869(17) 0.0899(18) 0.0082(15) 0.0200(15) 0.0098(15)
C22 0.0695(17) 0.0859(17) 0.0901(18) 0.0142(15) 0.0186(15) 0.0152(15)
C1 0.117(6) 0.145(6) 0.160(6) 0.011(6) 0.058(5) 0.001(5)
C4 0.191(9) 0.211(9) 0.074(5) 0.006(7) 0.057(6) 0.024(7)
C28 0.0668(18) 0.0880(19) 0.091(2) 0.0062(17) 0.0189(17) 0.0081(16)
C39 0.094(5) 0.123(5) 0.049(4) -0.003(4) 0.011(4) 0.001(4)
C45 0.0579(17) 0.0631(17) 0.0768(19) 0.0128(16) 0.0265(16) 0.0157(15)
C41 0.241(10) 0.132(7) 0.079(5) -0.012(5) 0.042(6) 0.079(7)
C6 0.192(9) 0.211(9) 0.074(5) 0.006(7) 0.057(6) 0.024(7)
C29 0.0673(18) 0.0885(19) 0.091(2) 0.0068(17) 0.0190(17) 0.0082(17)
C24 0.0723(18) 0.0877(19) 0.092(2) 0.0143(17) 0.0170(17) 0.0152(16)
C42 0.241(10) 0.132(7) 0.079(5) -0.012(5) 0.042(6) 0.079(7)
C5 0.192(9) 0.211(9) 0.074(5) 0.006(7) 0.057(6) 0.024(7)
C19 0.128(6) 0.185(6) 0.115(6) -0.011(5) -0.004(5) 0.036(5)
C23 0.0723(18) 0.0877(19) 0.092(2) 0.0145(17) 0.0171(17) 0.0150(16)
C3 0.117(6) 0.146(6) 0.160(7) 0.011(6) 0.057(5) 0.001(5)
C2 0.117(6) 0.145(6) 0.160(7) 0.011(6) 0.058(5) 0.001(5)
C20 0.128(6) 0.186(6) 0.115(6) -0.011(6) -0.004(5) 0.036(5)
C21 0.128(6) 0.186(6) 0.115(6) -0.011(5) -0.004(5) 0.036(5)

loop_
_atom_type_symbol
_atom_type_description
_atom_type_scat_dispersion_real
_atom_type_scat_dispersion_imag
_atom_type_scat_source
C C 0.0033 0.0016 'International Tables Vol C Tables 4.2.6.8 and 6.1.1.4'
H H 0.0000 0.0000 'International Tables Vol C Tables 4.2.6.8 and 6.1.1.4'
N N 0.0061 0.0033 'International Tables Vol C Tables 4.2.6.8 and 6.1.1.4'
O O 0.0106 0.0060 'International Tables Vol C Tables 4.2.6.8 and 6.1.1.4'
Ti Ti 0.2776 0.4457 'International Tables Vol C Tables 4.2.6.8 and 6.1.1.4'

loop_
_geom_angle_atom_site_label_1
_geom_angle_atom_site_label_2
_geom_angle_atom_site_label_3
_geom_angle
_geom_angle_site_symmetry_1
O22 Ti3 O12 98.2(2) .
O22 Ti3 O6 94.5(2) .
O12 Ti3 O6 142.8(2) .
O22 Ti3 O8 165.3(2) .
O12 Ti3 O8 91.8(2) .
O6 Ti3 O8 83.9(2) .
O22 Ti3 O11 104.6(2) .
O12 Ti3 O11 71.30(19) .
O6 Ti3 O11 71.64(19) .
O8 Ti3 O11 88.78(19) .
O22 Ti3 N1 93.7(2) .
O12 Ti3 N1 72.3(2) .
O6 Ti3 N1 141.6(2) .
O8 Ti3 N1 79.0(2) .
O11 Ti3 N1 141.1(2) .
O22 Ti3 N2 87.2(3) .
O12 Ti3 N2 140.3(2) .
O6 Ti3 N2 75.0(2) .
O8 Ti3 N2 78.2(2) .
O11 Ti3 N2 145.2(2) .
N1 Ti3 N2 68.1(2) .
O22 Ti3 Ti2 110.9(2) .
O12 Ti3 Ti2 107.19(14) .
O6 Ti3 Ti2 35.91(14) .
O8 Ti3 Ti2 76.00(15) .
O11 Ti3 Ti2 37.85(13) .
N1 Ti3 Ti2 154.94(16) .
N2 Ti3 Ti2 107.38(16) .
O22 Ti3 Ti4 107.2(2) .
O12 Ti3 Ti4 35.00(13) .
O6 Ti3 Ti4 107.75(15) .
O8 Ti3 Ti4 87.13(14) .
O11 Ti3 Ti4 36.55(13) .
N1 Ti3 Ti4 105.40(17) .
N2 Ti3 Ti4 164.80(17) .
Ti2 Ti3 Ti4 72.40(5) .
O14 Ti5 O15 96.9(3) .
O14 Ti5 O5 97.4(2) .
O15 Ti5 O5 97.2(2) .
O14 Ti5 O12 98.9(2) .
O15 Ti5 O12 164.1(2) .
O5 Ti5 O12 80.0(2) .
O14 Ti5 O13 95.0(2) .
O15 Ti5 O13 105.4(2) .
O5 Ti5 O13 152.7(2) .
O12 Ti5 O13 74.0(2) .
O14 Ti5 O10 175.7(2) .
O15 Ti5 O10 81.7(2) .
O5 Ti5 O10 86.85(19) .
O12 Ti5 O10 82.47(19) .
O13 Ti5 O10 81.44(18) .
O14 Ti5 Ti4 103.0(2) .
O15 Ti5 Ti4 140.45(17) .
O5 Ti5 Ti4 113.39(16) .
O12 Ti5 Ti4 34.75(13) .
O13 Ti5 Ti4 39.69(16) .
O10 Ti5 Ti4 75.85(14) .
O16 Ti4 O12 107.5(2) .
O16 Ti4 O11 101.6(3) .
O12 Ti4 O11 80.1(2) .
O16 Ti4 O13 97.0(2) .
O12 Ti4 O13 77.9(2) .
O11 Ti4 O13 154.6(2) .
O16 Ti4 O17 94.7(3) .
O12 Ti4 O17 157.8(2) .
O11 Ti4 O17 95.4(2) .
O13 Ti4 O17 100.1(2) .
O16 Ti4 O9 162.8(2) .
O12 Ti4 O9 89.3(2) .
O11 Ti4 O9 84.7(2) .
O13 Ti4 O9 82.55(19) .
O17 Ti4 O9 68.5(2) .
O16 Ti4 Ti3 113.1(2) .
O12 Ti4 Ti3 37.69(14) .
O11 Ti4 Ti3 42.66(16) .
O13 Ti4 Ti3 113.58(16) .
O17 Ti4 Ti3 131.88(16) .
O9 Ti4 Ti3 82.44(13) .
O16 Ti4 Ti5 110.4(2) .
O12 Ti4 Ti5 37.85(15) .
O11 Ti4 Ti5 115.57(17) .
O13 Ti4 Ti5 40.51(15) .
O17 Ti4 Ti5 133.69(18) .
O9 Ti4 Ti5 80.50(14) .
Ti3 Ti4 Ti5 73.25(5) .
O16 Ti4 Ti6 124.3(2) .
O12 Ti4 Ti6 124.83(15) .
O11 Ti4 Ti6 72.90(15) .
O13 Ti4 Ti6 110.15(15) .
O17 Ti4 Ti6 34.68(16) .
O9 Ti4 Ti6 41.89(13) .
Ti3 Ti4 Ti6 99.32(5) .
Ti5 Ti4 Ti6 122.03(6) .
O20 Ti6 O21 99.2(3) .
O20 Ti6 O18 97.4(3) .
O21 Ti6 O18 116.9(3) .
O20 Ti6 O17 98.8(3) .
O21 Ti6 O17 115.6(2) .
O18 Ti6 O17 121.2(3) .
O20 Ti6 O9 167.6(3) .
O21 Ti6 O9 89.7(2) .
O18 Ti6 O9 86.1(2) .
O17 Ti6 O9 69.4(2) .
O20 Ti6 Ti4 129.6(2) .
O21 Ti6 Ti4 88.97(17) .
O18 Ti6 Ti4 122.79(19) .
O17 Ti6 Ti4 36.38(16) .
O9 Ti6 Ti4 41.26(13) .
O20 Ti6 Ti2 104.2(2) .
O21 Ti6 Ti2 24.61(17) .
O18 Ti6 Ti2 137.8(2) .
O17 Ti6 Ti2 91.01(18) .
O9 Ti6 Ti2 80.49(13) .
Ti4 Ti6 Ti2 67.02(4) .
O19 Ti2 O21 110.1(3) .
O19 Ti2 O6 119.6(3) .
O21 Ti2 O6 130.2(2) .
O19 Ti2 O11 104.3(3) .
O21 Ti2 O11 92.8(2) .
O6 Ti2 O11 78.8(2) .
O19 Ti2 O3 99.4(3) .
O21 Ti2 O3 93.4(2) .
O6 Ti2 O3 76.1(2) .
O11 Ti2 O3 151.7(2) .
O19 Ti2 Ti3 129.6(2) .
O21 Ti2 Ti3 108.64(18) .
O6 Ti2 Ti3 38.21(15) .
O11 Ti2 Ti3 42.98(16) .
O3 Ti2 Ti3 109.13(17) .
O19 Ti2 Ti1 117.4(2) .
O21 Ti2 Ti1 114.82(19) .
O6 Ti2 Ti1 37.25(15) .
O11 Ti2 Ti1 114.27(16) .
O3 Ti2 Ti1 39.02(15) .
Ti3 Ti2 Ti1 71.39(5) .
O19 Ti2 Ti6 103.8(2) .
O21 Ti2 Ti6 23.92(17) .
O6 Ti2 Ti6 132.21(16) .
O11 Ti2 Ti6 71.70(15) .
O3 Ti2 Ti6 117.37(16) .
Ti3 Ti2 Ti6 98.72(5) .
Ti1 Ti2 Ti6 133.56(6) .
O1 Ti1 O2 97.6(3) .
O1 Ti1 O4 95.7(3) .
O2 Ti1 O4 98.0(3) .
O1 Ti1 O6 164.7(3) .
O2 Ti1 O6 97.6(3) .
O4 Ti1 O6 81.2(2) .
O1 Ti1 O3 105.2(3) .
O2 Ti1 O3 96.6(3) .
O4 Ti1 O3 152.6(2) .
O6 Ti1 O3 73.9(2) .
O1 Ti1 O7 81.4(3) .
O2 Ti1 O7 176.6(3) .
O4 Ti1 O7 85.4(2) .
O6 Ti1 O7 83.42(19) .
O3 Ti1 O7 80.5(2) .
O1 Ti1 Ti2 140.7(2) .
O2 Ti1 Ti2 101.5(2) .
O4 Ti1 Ti2 114.98(17) .
O6 Ti1 Ti2 35.16(14) .
O3 Ti1 Ti2 38.90(15) .
O7 Ti1 Ti2 77.50(15) .
C16 O10 Ti5 131.4(6) .
C14 O8 Ti3 140.6(6) .
C16 O9 Ti4 125.4(5) .
C16 O9 Ti6 136.9(5) .
Ti4 O9 Ti6 96.9(2) .
Ti4 O11 Ti2 148.3(3) .
Ti4 O11 Ti3 100.8(2) .
Ti2 O11 Ti3 99.2(2) .
Ti2 O6 Ti1 107.6(2) .
Ti2 O6 Ti3 105.9(2) .
Ti1 O6 Ti3 131.9(3) .
Ti4 O12 Ti3 107.3(2) .
Ti4 O12 Ti5 107.4(2) .
Ti3 O12 Ti5 136.8(3) .
C31 O13 Ti4 129.0(5) .
C31 O13 Ti5 130.8(5) .
Ti4 O13 Ti5 99.8(2) .
C14 O7 Ti1 129.3(6) .
N1 O5 Ti5 123.4(4) .
C25 O17 Ti6 128.5(5) .
C25 O17 Ti4 121.9(5) .
Ti6 O17 Ti4 108.9(3) .
C40 O22 Ti3 148.4(10) .
C37 O15 Ti5 145.4(6) .
Ti6 O21 Ti2 131.5(3) .
C7 O3 Ti2 125.2(6) .
C7 O3 Ti1 132.7(7) .
Ti2 O3 Ti1 102.1(2) .
N2 O4 Ti1 120.1(4) .
C28 O16 Ti4 154.1(7) .
C43 O18 Ti6 133.2(6) .
C34 O14 Ti5 143.9(7) .
C11 N1 O5 116.0(7) .
C11 N1 Ti3 119.9(6) .
O5 N1 Ti3 124.1(4) .
C10 N2 O4 116.8(7) .
C10 N2 Ti3 121.8(6) .
O4 N2 Ti3 121.3(5) .
C4 O2 Ti1 138.4(10) .
C1 O1 Ti1 141.8(9) .
C18 C15 C17 121.2(9) 2_566
C18 C15 C14 121.8(8) 2_566
C17 C15 C14 117.0(8) .
C22 O20 Ti6 149.4(7) .
C15 C18 C17 120.8(9) 2_566
C15 C18 H18 119.6 2_566
C17 C18 H18 119.6 .
C19 O19 Ti2 150.9(9) .
C18 C17 C15 117.9(8) .
C18 C17 C16 120.8(8) .
C15 C17 C16 121.3(9) .
O10 C16 O9 122.8(8) .
O10 C16 C17 116.3(8) .
O9 C16 C17 120.8(8) .
O7 C14 O8 125.7(8) .
O7 C14 C15 120.7(8) .
O8 C14 C15 113.5(8) .
N1 C11 C10 115.0(8) .
N1 C11 C12 122.3(8) .
C10 C11 C12 122.6(7) .
N2 C10 C11 114.3(7) .
N2 C10 C13 124.1(8) .
C11 C10 C13 121.4(8) .
C11 C12 H12A 109.5 .
C11 C12 H12B 109.5 .
H12A C12 H12B 109.5 .
C11 C12 H12C 109.5 .
H12A C12 H12C 109.5 .
H12B C12 H12C 109.5 .
O13 C31 C33 110.1(7) .
O13 C31 C32 110.1(7) .
C33 C31 C32 112.2(9) .
O13 C31 H31 108.1 .
C33 C31 H31 108.1 .
C32 C31 H31 108.1 .
O15 C37 C39 110.4(10) .
O15 C37 C38 109.6(9) .
C39 C37 C38 117.1(11) .
O15 C37 H37 106.4 .
C39 C37 H37 106.4 .
C38 C37 H37 106.4 .
O3 C7 C9 112.0(9) .
O3 C7 C8 111.1(10) .
C9 C7 C8 114.5(11) .
O3 C7 H7 106.2 .
C9 C7 H7 106.2 .
C8 C7 H7 106.2 .
C10 C13 H13A 109.5 .
C10 C13 H13B 109.5 .
H13A C13 H13B 109.5 .
C10 C13 H13C 109.5 .
H13A C13 H13C 109.5 .
H13B C13 H13C 109.5 .
O18 C43 C44 105.3(7) .
O18 C43 C45 109.4(7) .
C44 C43 C45 110.9(8) .
O18 C43 H43 110.4 .
C44 C43 H43 110.4 .
C45 C43 H43 110.4 .
O14 C34 C35 110.9(10) .
O14 C34 C36 107.2(10) .
C35 C34 C36 111.6(10) .
O14 C34 H34 109.0 .
C35 C34 H34 109.0 .
C36 C34 H34 109.0 .
C31 C32 H32A 109.5 .
C31 C32 H32B 109.5 .
H32A C32 H32B 109.5 .
C31 C32 H32C 109.5 .
H32A C32 H32C 109.5 .
H32B C32 H32C 109.5 .
O17 C25 C27 110.4(8) .
O17 C25 C26 108.1(8) .
C27 C25 C26 114.8(9) .
O17 C25 H25 107.8 .
C27 C25 H25 107.8 .
C26 C25 H25 107.8 .
C31 C33 H33A 109.5 .
C31 C33 H33B 109.5 .
H33A C33 H33B 109.5 .
C31 C33 H33C 109.5 .
H33A C33 H33C 109.5 .
H33B C33 H33C 109.5 .
C25 C27 H27A 109.5 .
C25 C27 H27B 109.5 .
H27A C27 H27B 109.5 .
C25 C27 H27C 109.5 .
H27A C27 H27C 109.5 .
H27B C27 H27C 109.5 .
C34 C36 H36A 109.5 .
C34 C36 H36B 109.5 .
H36A C36 H36B 109.5 .
C34 C36 H36C 109.5 .
H36A C36 H36C 109.5 .
H36B C36 H36C 109.5 .
C37 C38 H38A 109.5 .
C37 C38 H38B 109.5 .
H38A C38 H38B 109.5 .
C37 C38 H38C 109.5 .
H38A C38 H38C 109.5 .
H38B C38 H38C 109.5 .
C25 C26 H26A 109.5 .
C25 C26 H26B 109.5 .
H26A C26 H26B 109.5 .
C25 C26 H26C 109.5 .
H26A C26 H26C 109.5 .
H26B C26 H26C 109.5 .
C34 C35 H35A 109.5 .
C34 C35 H35B 109.5 .
H35A C35 H35B 109.5 .
C34 C35 H35C 109.5 .
H35A C35 H35C 109.5 .
H35B C35 H35C 109.5 .
C7 C8 H8A 109.5 .
C7 C8 H8B 109.5 .
H8A C8 H8B 109.5 .
C7 C8 H8C 109.5 .
H8A C8 H8C 109.5 .
H8B C8 H8C 109.5 .
C7 C9 H9A 109.5 .
C7 C9 H9B 109.5 .
H9A C9 H9B 109.5 .
C7 C9 H9C 109.5 .
H9A C9 H9C 109.5 .
H9B C9 H9C 109.5 .
C43 C44 H44A 109.5 .
C43 C44 H44B 109.5 .
H44A C44 H44B 109.5 .
C43 C44 H44C 109.5 .
H44A C44 H44C 109.5 .
H44B C44 H44C 109.5 .
O22 C40 C41 115.0(10) .
O22 C40 C42 117.1(11) .
C41 C40 C42 124.9(13) .
O22 C40 H40 95.8 .
C41 C40 H40 95.8 .
C42 C40 H40 95.8 .
C28 C30 H30A 109.5 .
C28 C30 H30B 109.5 .
H30A C30 H30B 109.5 .
C28 C30 H30C 109.5 .
H30A C30 H30C 109.5 .
H30B C30 H30C 109.5 .
O20 C22 C23 110.3(9) .
O20 C22 C24 107.6(9) .
C23 C22 C24 101.3(9) .
O20 C22 H22 112.3 .
C23 C22 H22 112.3 .
C24 C22 H22 112.3 .
C3 C1 O1 115.9(16) .
C3 C1 C2 116.3(15) .
O1 C1 C2 110.5(14) .
C3 C1 H1 104.1 .
O1 C1 H1 104.1 .
C2 C1 H1 104.1 .
C6 C4 O2 119.0(17) .
C6 C4 C5 106.4(17) .
O2 C4 C5 106.4(13) .
C6 C4 H4 108.2 .
O2 C4 H4 108.2 .
C5 C4 H4 108.2 .
C29 C28 O16 115.6(10) .
C29 C28 C30 125.8(11) .
O16 C28 C30 118.4(10) .
C37 C39 H39A 109.5 .
C37 C39 H39B 109.5 .
H39A C39 H39B 109.5 .
C37 C39 H39C 109.5 .
H39A C39 H39C 109.5 .
H39B C39 H39C 109.5 .
C43 C45 H45A 109.5 .
C43 C45 H45B 109.5 .
H45A C45 H45B 109.5 .
C43 C45 H45C 109.5 .
H45A C45 H45C 109.5 .
H45B C45 H45C 109.5 .
C40 C41 H41A 109.5 .
C40 C41 H41B 109.5 .
H41A C41 H41B 109.5 .
C40 C41 H41C 109.5 .
H41A C41 H41C 109.5 .
H41B C41 H41C 109.5 .
C4 C6 H6A 109.5 .
C4 C6 H6B 109.5 .
H6A C6 H6B 109.5 .
C4 C6 H6C 109.5 .
H6A C6 H6C 109.5 .
H6B C6 H6C 109.5 .
C28 C29 H29A 109.5 .
C28 C29 H29B 109.5 .
H29A C29 H29B 109.5 .
C28 C29 H29C 109.5 .
H29A C29 H29C 109.5 .
H29B C29 H29C 109.5 .
C22 C24 H24A 109.5 .
C22 C24 H24B 109.5 .
H24A C24 H24B 109.5 .
C22 C24 H24C 109.5 .
H24A C24 H24C 109.5 .
H24B C24 H24C 109.5 .
C40 C42 H42A 109.5 .
C40 C42 H42B 109.5 .
H42A C42 H42B 109.5 .
C40 C42 H42C 109.5 .
H42A C42 H42C 109.5 .
H42B C42 H42C 109.5 .
C4 C5 H5A 109.5 .
C4 C5 H5B 109.5 .
H5A C5 H5B 109.5 .
C4 C5 H5C 109.5 .
H5A C5 H5C 109.5 .
H5B C5 H5C 109.5 .
O19 C19 C20 117.7(15) .
O19 C19 C21 120.0(15) .
C20 C19 C21 113.9(16) .
O19 C19 H19 99.7 .
C20 C19 H19 99.7 .
C21 C19 H19 99.7 .
C22 C23 H23A 109.5 .
C22 C23 H23B 109.5 .
H23A C23 H23B 109.5 .
C22 C23 H23C 109.5 .
H23A C23 H23C 109.5 .
H23B C23 H23C 109.5 .
C1 C3 H3A 109.5 .
C1 C3 H3B 109.5 .
H3A C3 H3B 109.5 .
C1 C3 H3C 109.5 .
H3A C3 H3C 109.5 .
H3B C3 H3C 109.5 .
C1 C2 H2A 109.5 .
C1 C2 H2B 109.5 .
H2A C2 H2B 109.5 .
C1 C2 H2C 109.5 .
H2A C2 H2C 109.5 .
H2B C2 H2C 109.5 .
C19 C20 H20A 109.5 .
C19 C20 H20B 109.5 .
H20A C20 H20B 109.5 .
C19 C20 H20C 109.5 .
H20A C20 H20C 109.5 .
H20B C20 H20C 109.5 .
C19 C21 H21A 109.5 .
C19 C21 H21B 109.5 .
H21A C21 H21B 109.5 .
C19 C21 H21C 109.5 .
H21A C21 H21C 109.5 .
H21B C21 H21C 109.5 .

loop_
_geom_bond_atom_site_label_1
_geom_bond_atom_site_label_2
_geom_bond_distance
_geom_bond_site_symmetry_2
Ti3 O22 1.771(5) .
Ti3 O12 1.981(5) .
Ti3 O6 1.987(5) .
Ti3 O8 1.998(5) .
Ti3 O11 2.134(5) .
Ti3 N1 2.262(7) .
Ti3 N2 2.263(7) .
Ti3 Ti2 3.0898(19) .
Ti3 Ti4 3.0931(19) .
Ti5 O14 1.775(5) .
Ti5 O15 1.802(6) .
Ti5 O5 1.948(5) .
Ti5 O12 2.001(5) .
Ti5 O13 2.051(5) .
Ti5 O10 2.230(5) .
Ti5 Ti4 3.1111(19) .
Ti4 O16 1.766(6) .
Ti4 O12 1.858(5) .
Ti4 O11 1.875(5) .
Ti4 O13 2.016(6) .
Ti4 O17 2.064(5) .
Ti4 O9 2.186(5) .
Ti4 Ti6 3.2916(19) .
Ti6 O20 1.773(6) .
Ti6 O21 1.798(6) .
Ti6 O18 1.807(6) .
Ti6 O17 1.980(5) .
Ti6 O9 2.214(5) .
Ti6 Ti2 3.323(2) .
Ti2 O19 1.763(7) .
Ti2 O21 1.847(5) .
Ti2 O6 1.884(5) .
Ti2 O11 1.920(5) .
Ti2 O3 2.003(6) .
Ti2 Ti1 3.119(2) .
Ti1 O1 1.788(6) .
Ti1 O2 1.804(6) .
Ti1 O4 1.965(6) .
Ti1 O6 1.981(5) .
Ti1 O3 2.008(6) .
Ti1 O7 2.297(5) .
O10 C16 1.243(9) .
O8 C14 1.280(9) .
O9 C16 1.274(10) .
O13 C31 1.438(10) .
O7 C14 1.234(10) .
O5 N1 1.344(8) .
O17 C25 1.469(11) .
O22 C40 1.336(13) .
O15 C37 1.404(12) .
O3 C7 1.415(11) .
O4 N2 1.352(8) .
O16 C28 1.365(13) .
O18 C43 1.419(10) .
O14 C34 1.425(12) .
N1 C11 1.288(10) .
N2 C10 1.246(10) .
O2 C4 1.343(15) .
O1 C1 1.411(17) .
C15 C18 1.340(11) 2_566
C15 C17 1.421(12) .
C15 C14 1.515(13) .
O20 C22 1.438(12) .
C18 C15 1.340(11) 2_566
C18 C17 1.396(12) .
C18 H18 0.9300 .
O19 C19 1.320(17) .
C17 C16 1.491(12) .
C11 C10 1.476(11) .
C11 C12 1.506(12) .
C10 C13 1.505(11) .
C12 H12A 0.9600 .
C12 H12B 0.9600 .
C12 H12C 0.9600 .
C31 C33 1.488(12) .
C31 C32 1.498(13) .
C31 H31 0.9800 .
C37 C39 1.446(14) .
C37 C38 1.485(16) .
C37 H37 0.9800 .
C7 C9 1.471(14) .
C7 C8 1.479(16) .
C7 H7 0.9800 .
C13 H13A 0.9600 .
C13 H13B 0.9600 .
C13 H13C 0.9600 .
C43 C44 1.512(13) .
C43 C45 1.543(12) .
C43 H43 0.9800 .
C34 C35 1.517(15) .
C34 C36 1.551(16) .
C34 H34 0.9800 .
C32 H32A 0.9600 .
C32 H32B 0.9600 .
C32 H32C 0.9600 .
C25 C27 1.512(14) .
C25 C26 1.522(13) .
C25 H25 0.9800 .
C33 H33A 0.9600 .
C33 H33B 0.9600 .
C33 H33C 0.9600 .
C27 H27A 0.9600 .
C27 H27B 0.9600 .
C27 H27C 0.9600 .
C36 H36A 0.9600 .
C36 H36B 0.9600 .
C36 H36C 0.9600 .
C38 H38A 0.9600 .
C38 H38B 0.9600 .
C38 H38C 0.9600 .
C26 H26A 0.9600 .
C26 H26B 0.9600 .
C26 H26C 0.9600 .
C35 H35A 0.9600 .
C35 H35B 0.9600 .
C35 H35C 0.9600 .
C8 H8A 0.9600 .
C8 H8B 0.9600 .
C8 H8C 0.9600 .
C9 H9A 0.9600 .
C9 H9B 0.9600 .
C9 H9C 0.9600 .
C44 H44A 0.9600 .
C44 H44B 0.9600 .
C44 H44C 0.9600 .
C40 C41 1.469(9) .
C40 C42 1.470(9) .
C40 H40 0.9800 .
C30 C28 1.449(14) .
C30 H30A 0.9600 .
C30 H30B 0.9600 .
C30 H30C 0.9600 .
C22 C23 1.476(8) .
C22 C24 1.514(15) .
C22 H22 0.9800 .
C1 C3 1.35(2) .
C1 C2 1.50(2) .
C1 H1 0.9800 .
C4 C6 1.34(2) .
C4 C5 1.469(9) .
C4 H4 0.9800 .
C28 C29 1.363(14) .
C39 H39A 0.9600 .
C39 H39B 0.9600 .
C39 H39C 0.9600 .
C45 H45A 0.9600 .
C45 H45B 0.9600 .
C45 H45C 0.9600 .
C41 H41A 0.9600 .
C41 H41B 0.9600 .
C41 H41C 0.9600 .
C6 H6A 0.9600 .
C6 H6B 0.9600 .
C6 H6C 0.9600 .
C29 H29A 0.9600 .
C29 H29B 0.9600 .
C29 H29C 0.9600 .
C24 H24A 0.9600 .
C24 H24B 0.9600 .
C24 H24C 0.9600 .
C42 H42A 0.9600 .
C42 H42B 0.9600 .
C42 H42C 0.9600 .
C5 H5A 0.9600 .
C5 H5B 0.9600 .
C5 H5C 0.9600 .
C19 C20 1.471(19) .
C19 C21 1.475(9) .
C19 H19 0.9800 .
C23 H23A 0.9600 .
C23 H23B 0.9600 .
C23 H23C 0.9600 .
C3 H3A 0.9600 .
C3 H3B 0.9600 .
C3 H3C 0.9600 .
C2 H2A 0.9600 .
C2 H2B 0.9600 .
C2 H2C 0.9600 .
C20 H20A 0.9600 .
C20 H20B 0.9600 .
C20 H20C 0.9600 .
C21 H21A 0.9600 .
C21 H21B 0.9600 .
C21 H21C 0.9600 .
